data_4513811
loop_
_publ_author_name
'Espinosa-Jalapa, Noel \'Angel'
'Ke, Diandian'
'Nebra, Noel'
'Le Goanvic, Lucas'
'Mallet-Ladeira, Sonia'
'Monot, Julien'
'Martin-Vaca, Blanca'
'Bourissou, Didier'

_publ_section_title
;
 Correction to Enhanced Catalytic Performance of Indenediide Palladium
 Pincer Complexes for Cycloisomerization: Efficient Synthesis of
 Alkylidene Lactams
;
_journal_issue 3
_journal_name_full 'ACS Catalysis'
_journal_page_first 1565
_journal_paper_doi 10.1021/acscatal.6b00198
_journal_volume 6
_journal_year 2016
_chemical_formula_moiety 'C22 H17 N O3 S'
_chemical_formula_sum 'C22 H17 N O3 S'
_chemical_formula_weight 375.42
_space_group_crystal_system monoclinic
_space_group_IT_number 14
_space_group_name_Hall '-P 2yn'
_space_group_name_H-M_alt 'P 1 21/n 1'
_symmetry_space_group_name_Hall '-P 2yn'
_symmetry_space_group_name_H-M 'P 1 21/n 1'
_atom_sites_solution_hydrogens geom
_audit_creation_method SHELXL-2014/7
_cell_angle_alpha 90
_cell_angle_beta 95.815(4)
_cell_angle_gamma 90
_cell_formula_units_Z 8
_cell_length_a 10.3225(7)
_cell_length_b 20.9863(17)
_cell_length_c 16.6431(14)
_cell_measurement_reflns_used 2505
_cell_measurement_temperature 193(2)
_cell_measurement_theta_max 22.09
_cell_measurement_theta_min 3.52
_cell_volume 3586.9(5)
_computing_cell_refinement 'Bruker SAINT'
_computing_data_collection 'Bruker APEX2'
_computing_data_reduction 'Bruker SAINT'
_computing_molecular_graphics 'Bruker SHELXTL'
_computing_publication_material 'Bruker SHELXTL'
_computing_structure_refinement 'SHELXL-2014/7 (Sheldrick, 2014)'
_computing_structure_solution 'SHELXS-97 (Sheldrick 2008)'
_diffrn_ambient_temperature 193(2)
_diffrn_measured_fraction_theta_full 0.986
_diffrn_measured_fraction_theta_max 0.986
_diffrn_measurement_device_type 'Bruker kappa APEX-II CCD Quazar'
_diffrn_measurement_method 'phi and omega scans'
_diffrn_radiation_type MoK\a
_diffrn_radiation_wavelength 0.71073
_diffrn_reflns_av_R_equivalents 0.1550
_diffrn_reflns_av_unetI/netI 0.1076
_diffrn_reflns_Laue_measured_fraction_full 0.986
_diffrn_reflns_Laue_measured_fraction_max 0.986
_diffrn_reflns_limit_h_max 12
_diffrn_reflns_limit_h_min -12
_diffrn_reflns_limit_k_max 25
_diffrn_reflns_limit_k_min -25
_diffrn_reflns_limit_l_max 20
_diffrn_reflns_limit_l_min -20
_diffrn_reflns_number 54148
_diffrn_reflns_point_group_measured_fraction_full 0.986
_diffrn_reflns_point_group_measured_fraction_max 0.986
_diffrn_reflns_theta_full 25.242
_diffrn_reflns_theta_max 25.681
_diffrn_reflns_theta_min 5.109
_diffrn_source 'incoatec microfocus sealed tube'
_exptl_absorpt_coefficient_mu 0.204
_exptl_absorpt_correction_T_max 0.7311
_exptl_absorpt_correction_T_min 0.6502
_exptl_absorpt_correction_type multi-scan
_exptl_absorpt_process_details 'SADABS (Bruker-Axs)'
_exptl_crystal_colour colourless
_exptl_crystal_density_diffrn 1.390
_exptl_crystal_density_meas ?
_exptl_crystal_description plate
_exptl_crystal_F_000 1568
_exptl_crystal_size_max 0.200
_exptl_crystal_size_mid 0.180
_exptl_crystal_size_min 0.030
_refine_diff_density_max 0.328
_refine_diff_density_min -0.294
_refine_diff_density_rms 0.062
_refine_ls_extinction_method none
_refine_ls_goodness_of_fit_ref 1.006
_refine_ls_hydrogen_treatment constr
_refine_ls_matrix_type full
_refine_ls_number_parameters 489
_refine_ls_number_reflns 6722
_refine_ls_number_restraints 0
_refine_ls_restrained_S_all 1.006
_refine_ls_R_factor_all 0.1286
_refine_ls_R_factor_gt 0.0529
_refine_ls_shift/su_max 0.000
_refine_ls_shift/su_mean 0.000
_refine_ls_structure_factor_coef Fsqd
_refine_ls_weighting_details 'w=1/[\s^2^(Fo^2^)+(0.0386P)^2^+1.2575P] where P=(Fo^2^+2Fc^2^)/3'
_refine_ls_weighting_scheme calc
_refine_ls_wR_factor_gt 0.0940
_refine_ls_wR_factor_ref 0.1179
_reflns_Friedel_coverage 0.000
_reflns_number_gt 3779
_reflns_number_total 6722
_reflns_threshold_expression 'I > 2\s(I)'
_cod_data_source_file cs6b00198_si_001.cif
_cod_data_source_block 2i-N-endo
_cod_depositor_comments
;
The following automatic conversions were performed:

'_exptl_crystal_density_meas' value 'not measured' was changed to '?'
- the value is perceived as not measured.

Automatic conversion script
Id: cif_fix_values 4268 2015-11-12 08:31:59Z antanas 

 Adding full bibliography for 4513808--4513814.cif.
;
_cod_database_code 4513811
_shelx_shelxl_version_number 2014/7
_shelx_space_group_comment
; 
The symmetry employed for this shelxl refinement is uniquely defined 
by the following loop, which should always be used as a source of 
symmetry information in preference to the above space-group names. 
They are only intended as comments. 
;
_shelx_estimated_absorpt_t_min 0.960
_shelx_estimated_absorpt_t_max 0.994

loop_
_space_group_symop_operation_xyz
'x, y, z'
'-x+1/2, y+1/2, -z+1/2'
'-x, -y, -z'
'x-1/2, -y-1/2, z-1/2'

loop_
_atom_site_label
_atom_site_type_symbol
_atom_site_fract_x
_atom_site_fract_y
_atom_site_fract_z
_atom_site_U_iso_or_equiv
_atom_site_adp_type
_atom_site_occupancy
_atom_site_site_symmetry_order
_atom_site_calc_flag
_atom_site_refinement_flags_posn
_atom_site_refinement_flags_adp
S1 S 0.54082(7) 0.41029(4) 0.78135(5) 0.0257(2) Uani 1 1 d . .
O1 O 0.7088(2) 0.39527(10) 0.65318(13) 0.0314(6) Uani 1 1 d . .
O2 O 0.46026(19) 0.44803(11) 0.82738(13) 0.0346(6) Uani 1 1 d . .
O3 O 0.51540(19) 0.34425(10) 0.77036(14) 0.0317(6) Uani 1 1 d . .
N1 N 0.5290(2) 0.44765(11) 0.68860(15) 0.0226(6) Uani 1 1 d . .
C1 C 0.6378(3) 0.44163(15) 0.64344(19) 0.0240(7) Uani 1 1 d . .
C2 C 0.6620(3) 0.49613(15) 0.59241(19) 0.0240(7) Uani 1 1 d . .
C3 C 0.7776(3) 0.49910(17) 0.5557(2) 0.0311(8) Uani 1 1 d . .
H3 H 0.8378 0.4648 0.5622 0.037 Uiso 1 1 calc R U
C4 C 0.8051(3) 0.55103(17) 0.5103(2) 0.0370(9) Uani 1 1 d . .
H4 H 0.8845 0.5530 0.4861 0.044 Uiso 1 1 calc R U
C5 C 0.7153(3) 0.60095(17) 0.5001(2) 0.0368(9) Uani 1 1 d . .
H5 H 0.7344 0.6372 0.4691 0.044 Uiso 1 1 calc R U
C6 C 0.6002(3) 0.59817(15) 0.5341(2) 0.0331(8) Uani 1 1 d . .
H6 H 0.5392 0.6320 0.5256 0.040 Uiso 1 1 calc R U
C7 C 0.5719(3) 0.54557(14) 0.58152(19) 0.0249(8) Uani 1 1 d . .
C8 C 0.4497(3) 0.53886(15) 0.61548(19) 0.0255(8) Uani 1 1 d . .
H8 H 0.3827 0.5690 0.6011 0.031 Uiso 1 1 calc R U
C9 C 0.4269(3) 0.49180(14) 0.66652(19) 0.0226(7) Uani 1 1 d . .
C10 C 0.2943(3) 0.47846(15) 0.68796(19) 0.0236(7) Uani 1 1 d . .
C11 C 0.2482(3) 0.41653(16) 0.68937(19) 0.0277(8) Uani 1 1 d . .
H11 H 0.3063 0.3819 0.6848 0.033 Uiso 1 1 calc R U
C12 C 0.1178(3) 0.40454(16) 0.6974(2) 0.0311(8) Uani 1 1 d . .
H12 H 0.0875 0.3618 0.6984 0.037 Uiso 1 1 calc R U
C13 C 0.0319(3) 0.45411(17) 0.7038(2) 0.0344(9) Uani 1 1 d . .
H13 H -0.0577 0.4459 0.7079 0.041 Uiso 1 1 calc R U
C14 C 0.0780(3) 0.51600(18) 0.7044(2) 0.0391(9) Uani 1 1 d . .
H14 H 0.0200 0.5505 0.7101 0.047 Uiso 1 1 calc R U
C15 C 0.2076(3) 0.52817(16) 0.6966(2) 0.0321(8) Uani 1 1 d . .
H15 H 0.2379 0.5709 0.6971 0.039 Uiso 1 1 calc R U
C16 C 0.7038(3) 0.42101(15) 0.81964(19) 0.0250(8) Uani 1 1 d . .
C17 C 0.7820(3) 0.36824(16) 0.8354(2) 0.0306(8) Uani 1 1 d . .
H17 H 0.7501 0.3266 0.8225 0.037 Uiso 1 1 calc R U
C18 C 0.9078(3) 0.37745(17) 0.8703(2) 0.0362(9) Uani 1 1 d . .
H18 H 0.9622 0.3414 0.8818 0.043 Uiso 1 1 calc R U
C19 C 0.9568(3) 0.43761(18) 0.8890(2) 0.0348(9) Uani 1 1 d . .
C20 C 0.8754(3) 0.48932(18) 0.8730(2) 0.0380(9) Uani 1 1 d . .
H20 H 0.9071 0.5310 0.8856 0.046 Uiso 1 1 calc R U
C21 C 0.7487(3) 0.48146(16) 0.8389(2) 0.0324(8) Uani 1 1 d . .
H21 H 0.6932 0.5173 0.8289 0.039 Uiso 1 1 calc R U
C22 C 1.0966(3) 0.4461(2) 0.9225(2) 0.0515(11) Uani 1 1 d . .
H22A H 1.1210 0.4123 0.9617 0.077 Uiso 1 1 calc R U
H22B H 1.1072 0.4877 0.9492 0.077 Uiso 1 1 calc R U
H22C H 1.1526 0.4440 0.8784 0.077 Uiso 1 1 calc R U
S2 S 0.44626(7) 0.20129(4) 0.59600(5) 0.0269(2) Uani 1 1 d . .
O4 O 0.25860(19) 0.26653(10) 0.67991(14) 0.0298(6) Uani 1 1 d . .
O5 O 0.4566(2) 0.26080(10) 0.55631(14) 0.0360(6) Uani 1 1 d . .
O6 O 0.54071(19) 0.15286(10) 0.58706(13) 0.0335(6) Uani 1 1 d . .
N2 N 0.4521(2) 0.21361(11) 0.69828(15) 0.0217(6) Uani 1 1 d . .
C23 C 0.3380(3) 0.23862(14) 0.7266(2) 0.0253(8) Uani 1 1 d . .
C24 C 0.3187(3) 0.22337(14) 0.8098(2) 0.0257(8) Uani 1 1 d . .
C25 C 0.2024(3) 0.24047(16) 0.8401(2) 0.0366(9) Uani 1 1 d . .
H25 H 0.1391 0.2644 0.8075 0.044 Uiso 1 1 calc R U
C26 C 0.1790(4) 0.22296(18) 0.9165(2) 0.0448(10) Uani 1 1 d . .
H26 H 0.0987 0.2339 0.9362 0.054 Uiso 1 1 calc R U
C27 C 0.2721(4) 0.18926(18) 0.9655(2) 0.0468(10) Uani 1 1 d . .
H27 H 0.2547 0.1766 1.0182 0.056 Uiso 1 1 calc R U
C28 C 0.3889(3) 0.17420(17) 0.9379(2) 0.0392(9) Uani 1 1 d . .
H28 H 0.4531 0.1522 0.9723 0.047 Uiso 1 1 calc R U
C29 C 0.4150(3) 0.19071(15) 0.8597(2) 0.0276(8) Uani 1 1 d . .
C30 C 0.5381(3) 0.17980(15) 0.8289(2) 0.0290(8) Uani 1 1 d . .
H30 H 0.6078 0.1633 0.8645 0.035 Uiso 1 1 calc R U
C31 C 0.5589(3) 0.19177(14) 0.7524(2) 0.0247(8) Uani 1 1 d . .
C32 C 0.6919(3) 0.19219(15) 0.72569(19) 0.0253(8) Uani 1 1 d . .
C33 C 0.7350(3) 0.24398(15) 0.6850(2) 0.0285(8) Uani 1 1 d . .
H33 H 0.6766 0.2776 0.6685 0.034 Uiso 1 1 calc R U
C34 C 0.8637(3) 0.24709(17) 0.6682(2) 0.0349(9) Uani 1 1 d . .
H34 H 0.8931 0.2831 0.6406 0.042 Uiso 1 1 calc R U
C35 C 0.9490(3) 0.19869(18) 0.6910(2) 0.0375(9) Uani 1 1 d . .
H35 H 1.0370 0.2010 0.6791 0.045 Uiso 1 1 calc R U
C36 C 0.9058(3) 0.14656(18) 0.7312(2) 0.0394(9) Uani 1 1 d . .
H36 H 0.9642 0.1127 0.7466 0.047 Uiso 1 1 calc R U
C37 C 0.7782(3) 0.14319(16) 0.7492(2) 0.0340(9) Uani 1 1 d . .
H37 H 0.7496 0.1075 0.7777 0.041 Uiso 1 1 calc R U
C38 C 0.2908(3) 0.16908(15) 0.57127(19) 0.0239(7) Uani 1 1 d . .
C39 C 0.2016(3) 0.20067(16) 0.5180(2) 0.0316(8) Uani 1 1 d . .
H39 H 0.2230 0.2404 0.4954 0.038 Uiso 1 1 calc R U
C40 C 0.0802(3) 0.17331(18) 0.4980(2) 0.0398(9) Uani 1 1 d . .
H40 H 0.0191 0.1944 0.4607 0.048 Uiso 1 1 calc R U
C41 C 0.0463(3) 0.11631(18) 0.5311(2) 0.0379(9) Uani 1 1 d . .
C42 C 0.1380(3) 0.08533(17) 0.5837(2) 0.0394(9) Uani 1 1 d . .
H42 H 0.1167 0.0457 0.6066 0.047 Uiso 1 1 calc R U
C43 C 0.2605(3) 0.11147(15) 0.6035(2) 0.0330(8) Uani 1 1 d . .
H43 H 0.3231 0.0896 0.6392 0.040 Uiso 1 1 calc R U
C44 C -0.0896(3) 0.0899(2) 0.5132(2) 0.0580(12) Uani 1 1 d . .
H44A H -0.1488 0.1124 0.5460 0.087 Uiso 1 1 calc R U
H44B H -0.0894 0.0444 0.5264 0.087 Uiso 1 1 calc R U
H44C H -0.1188 0.0958 0.4558 0.087 Uiso 1 1 calc R U

loop_
_atom_site_aniso_label
_atom_site_aniso_U_11
_atom_site_aniso_U_22
_atom_site_aniso_U_33
_atom_site_aniso_U_23
_atom_site_aniso_U_13
_atom_site_aniso_U_12
S1 0.0242(4) 0.0301(5) 0.0227(5) 0.0038(4) 0.0019(3) 0.0005(4)
O1 0.0326(12) 0.0297(14) 0.0326(15) 0.0012(11) 0.0066(10) 0.0072(11)
O2 0.0285(12) 0.0515(16) 0.0248(14) 0.0008(12) 0.0074(10) 0.0093(11)
O3 0.0321(12) 0.0240(13) 0.0379(15) 0.0078(11) -0.0022(11) -0.0072(10)
N1 0.0245(13) 0.0232(15) 0.0203(16) 0.0055(12) 0.0031(11) 0.0028(11)
C1 0.0257(17) 0.0275(19) 0.0182(19) -0.0055(15) -0.0011(14) -0.0031(15)
C2 0.0269(17) 0.0285(19) 0.0156(18) -0.0038(15) -0.0021(14) -0.0051(14)
C3 0.0295(18) 0.040(2) 0.023(2) -0.0002(17) 0.0007(15) -0.0022(15)
C4 0.0322(19) 0.053(2) 0.027(2) 0.0016(19) 0.0073(16) -0.0134(18)
C5 0.047(2) 0.040(2) 0.024(2) 0.0066(17) 0.0052(17) -0.0123(18)
C6 0.048(2) 0.024(2) 0.027(2) -0.0007(16) 0.0008(17) -0.0045(16)
C7 0.0322(17) 0.0222(19) 0.0186(19) -0.0003(15) -0.0049(14) -0.0031(14)
C8 0.0284(17) 0.0248(19) 0.023(2) -0.0023(16) 0.0005(14) 0.0018(14)
C9 0.0258(16) 0.0233(19) 0.0182(19) -0.0011(15) -0.0006(14) 0.0031(14)
C10 0.0258(17) 0.0260(19) 0.0188(19) 0.0016(15) 0.0018(14) 0.0026(14)
C11 0.0264(17) 0.031(2) 0.026(2) 0.0020(16) -0.0001(14) 0.0027(15)
C12 0.0275(17) 0.037(2) 0.028(2) 0.0072(17) 0.0007(15) -0.0031(16)
C13 0.0235(17) 0.054(3) 0.026(2) 0.0066(18) 0.0024(15) 0.0034(17)
C14 0.032(2) 0.046(3) 0.040(2) 0.0047(19) 0.0038(17) 0.0131(17)
C15 0.0349(19) 0.030(2) 0.032(2) 0.0008(17) 0.0029(16) 0.0060(15)
C16 0.0244(16) 0.031(2) 0.0192(19) 0.0006(15) 0.0007(14) -0.0029(15)
C17 0.0305(18) 0.032(2) 0.029(2) 0.0008(17) 0.0000(15) 0.0018(15)
C18 0.0332(19) 0.043(2) 0.032(2) 0.0103(18) -0.0020(16) 0.0059(17)
C19 0.0307(18) 0.050(2) 0.024(2) 0.0025(18) 0.0033(15) -0.0087(17)
C20 0.041(2) 0.042(2) 0.031(2) -0.0029(18) 0.0055(17) -0.0104(18)
C21 0.0353(19) 0.031(2) 0.031(2) 0.0009(17) 0.0049(16) 0.0021(16)
C22 0.035(2) 0.077(3) 0.040(3) 0.010(2) -0.0063(18) -0.013(2)
S2 0.0256(4) 0.0336(5) 0.0222(5) 0.0010(4) 0.0055(3) -0.0004(4)
O4 0.0256(12) 0.0297(13) 0.0343(15) 0.0006(11) 0.0036(11) 0.0034(10)
O5 0.0393(13) 0.0391(15) 0.0307(15) 0.0134(12) 0.0086(11) -0.0072(11)
O6 0.0279(12) 0.0438(14) 0.0291(14) -0.0101(11) 0.0037(10) 0.0114(10)
N2 0.0238(13) 0.0260(15) 0.0155(15) -0.0012(12) 0.0036(11) -0.0006(11)
C23 0.0272(17) 0.0226(19) 0.027(2) -0.0050(16) 0.0064(15) -0.0031(15)
C24 0.0284(17) 0.0246(19) 0.025(2) -0.0079(15) 0.0077(15) -0.0058(14)
C25 0.0350(19) 0.043(2) 0.034(2) -0.0064(18) 0.0104(17) -0.0070(16)
C26 0.040(2) 0.060(3) 0.038(3) -0.013(2) 0.0191(19) -0.0083(19)
C27 0.055(2) 0.061(3) 0.027(2) -0.007(2) 0.019(2) -0.019(2)
C28 0.050(2) 0.046(2) 0.022(2) -0.0016(18) 0.0044(18) -0.0071(18)
C29 0.0327(18) 0.029(2) 0.022(2) -0.0042(16) 0.0067(15) -0.0074(15)
C30 0.0322(18) 0.033(2) 0.022(2) 0.0019(16) 0.0022(15) -0.0029(15)
C31 0.0260(16) 0.0200(18) 0.027(2) -0.0020(15) -0.0009(15) -0.0010(13)
C32 0.0262(16) 0.0259(19) 0.024(2) -0.0034(16) 0.0051(14) 0.0017(14)
C33 0.0258(17) 0.029(2) 0.030(2) -0.0014(16) 0.0015(15) 0.0002(14)
C34 0.0308(19) 0.041(2) 0.033(2) 0.0018(18) 0.0033(16) -0.0061(17)
C35 0.0220(17) 0.058(3) 0.032(2) -0.004(2) 0.0002(16) 0.0008(17)
C36 0.0271(19) 0.049(2) 0.041(2) 0.002(2) -0.0017(16) 0.0115(17)
C37 0.034(2) 0.037(2) 0.030(2) 0.0062(17) -0.0010(16) 0.0028(16)
C38 0.0259(17) 0.0261(19) 0.0201(19) -0.0020(15) 0.0040(14) 0.0002(14)
C39 0.0394(19) 0.032(2) 0.023(2) 0.0022(16) 0.0037(16) -0.0001(16)
C40 0.0314(19) 0.059(3) 0.028(2) -0.007(2) -0.0038(16) 0.0040(18)
C41 0.035(2) 0.054(3) 0.027(2) -0.0159(19) 0.0091(17) -0.0110(18)
C42 0.045(2) 0.037(2) 0.037(2) -0.0037(19) 0.0065(18) -0.0118(18)
C43 0.0368(19) 0.031(2) 0.031(2) -0.0014(17) 0.0058(16) 0.0004(16)
C44 0.040(2) 0.087(3) 0.047(3) -0.021(2) 0.0052(19) -0.024(2)

loop_
_atom_type_symbol
_atom_type_description
_atom_type_scat_dispersion_real
_atom_type_scat_dispersion_imag
_atom_type_scat_source
C C 0.0033 0.0016 'International Tables Vol C Tables 4.2.6.8 and 6.1.1.4'
H H 0.0000 0.0000 'International Tables Vol C Tables 4.2.6.8 and 6.1.1.4'
N N 0.0061 0.0033 'International Tables Vol C Tables 4.2.6.8 and 6.1.1.4'
O O 0.0106 0.0060 'International Tables Vol C Tables 4.2.6.8 and 6.1.1.4'
S S 0.1246 0.1234 'International Tables Vol C Tables 4.2.6.8 and 6.1.1.4'

loop_
_geom_angle_atom_site_label_1
_geom_angle_atom_site_label_2
_geom_angle_atom_site_label_3
_geom_angle
O3 S1 O2 120.08(13)
O3 S1 N1 109.47(13)
O2 S1 N1 103.66(13)
O3 S1 C16 109.30(14)
O2 S1 C16 108.89(14)
N1 S1 C16 104.20(13)
C1 N1 C9 121.8(2)
C1 N1 S1 116.48(19)
C9 N1 S1 120.7(2)
O1 C1 N1 119.9(3)
O1 C1 C2 124.5(3)
N1 C1 C2 115.4(3)
C7 C2 C3 119.9(3)
C7 C2 C1 120.5(3)
C3 C2 C1 119.6(3)
C4 C3 C2 120.7(3)
C4 C3 H3 119.7
C2 C3 H3 119.7
C3 C4 C5 119.4(3)
C3 C4 H4 120.3
C5 C4 H4 120.3
C6 C5 C4 120.7(3)
C6 C5 H5 119.7
C4 C5 H5 119.7
C5 C6 C7 120.3(3)
C5 C6 H6 119.8
C7 C6 H6 119.8
C2 C7 C6 118.9(3)
C2 C7 C8 118.4(3)
C6 C7 C8 122.5(3)
C9 C8 C7 122.6(3)
C9 C8 H8 118.7
C7 C8 H8 118.7
C8 C9 N1 118.1(3)
C8 C9 C10 121.4(3)
N1 C9 C10 119.7(3)
C11 C10 C15 118.4(3)
C11 C10 C9 120.7(3)
C15 C10 C9 120.3(3)
C10 C11 C12 120.7(3)
C10 C11 H11 119.7
C12 C11 H11 119.7
C13 C12 C11 120.5(3)
C13 C12 H12 119.7
C11 C12 H12 119.7
C12 C13 C14 119.1(3)
C12 C13 H13 120.5
C14 C13 H13 120.5
C15 C14 C13 120.6(3)
C15 C14 H14 119.7
C13 C14 H14 119.7
C14 C15 C10 120.7(3)
C14 C15 H15 119.7
C10 C15 H15 119.7
C21 C16 C17 121.2(3)
C21 C16 S1 119.4(2)
C17 C16 S1 119.2(2)
C16 C17 C18 118.3(3)
C16 C17 H17 120.8
C18 C17 H17 120.8
C17 C18 C19 122.0(3)
C17 C18 H18 119.0
C19 C18 H18 119.0
C20 C19 C18 118.1(3)
C20 C19 C22 121.3(3)
C18 C19 C22 120.5(3)
C21 C20 C19 121.2(3)
C21 C20 H20 119.4
C19 C20 H20 119.4
C16 C21 C20 119.2(3)
C16 C21 H21 120.4
C20 C21 H21 120.4
C19 C22 H22A 109.5
C19 C22 H22B 109.5
H22A C22 H22B 109.5
C19 C22 H22C 109.5
H22A C22 H22C 109.5
H22B C22 H22C 109.5
O5 S2 O6 119.53(14)
O5 S2 N2 109.37(13)
O6 S2 N2 104.78(13)
O5 S2 C38 109.89(14)
O6 S2 C38 108.66(14)
N2 S2 C38 103.31(13)
C23 N2 C31 121.7(3)
C23 N2 S2 116.1(2)
C31 N2 S2 121.6(2)
O4 C23 N2 119.6(3)
O4 C23 C24 124.4(3)
N2 C23 C24 115.8(3)
C25 C24 C29 119.6(3)
C25 C24 C23 119.5(3)
C29 C24 C23 120.8(3)
C26 C25 C24 120.4(3)
C26 C25 H25 119.8
C24 C25 H25 119.8
C25 C26 C27 120.4(3)
C25 C26 H26 119.8
C27 C26 H26 119.8
C28 C27 C26 120.0(4)
C28 C27 H27 120.0
C26 C27 H27 120.0
C27 C28 C29 120.9(3)
C27 C28 H28 119.5
C29 C28 H28 119.5
C28 C29 C24 118.6(3)
C28 C29 C30 123.6(3)
C24 C29 C30 117.7(3)
C31 C30 C29 123.0(3)
C31 C30 H30 118.5
C29 C30 H30 118.5
C30 C31 N2 118.2(3)
C30 C31 C32 122.0(3)
N2 C31 C32 119.2(3)
C33 C32 C37 119.4(3)
C33 C32 C31 120.4(3)
C37 C32 C31 119.8(3)
C32 C33 C34 120.0(3)
C32 C33 H33 120.0
C34 C33 H33 120.0
C35 C34 C33 120.7(3)
C35 C34 H34 119.6
C33 C34 H34 119.6
C34 C35 C36 119.4(3)
C34 C35 H35 120.3
C36 C35 H35 120.3
C35 C36 C37 120.5(3)
C35 C36 H36 119.7
C37 C36 H36 119.7
C36 C37 C32 119.9(3)
C36 C37 H37 120.0
C32 C37 H37 120.0
C43 C38 C39 120.7(3)
C43 C38 S2 119.2(2)
C39 C38 S2 120.1(2)
C38 C39 C40 118.8(3)
C38 C39 H39 120.6
C40 C39 H39 120.6
C41 C40 C39 121.6(3)
C41 C40 H40 119.2
C39 C40 H40 119.2
C40 C41 C42 118.4(3)
C40 C41 C44 120.6(4)
C42 C41 C44 120.9(3)
C41 C42 C43 120.8(3)
C41 C42 H42 119.6
C43 C42 H42 119.6
C38 C43 C42 119.6(3)
C38 C43 H43 120.2
C42 C43 H43 120.2
C41 C44 H44A 109.5
C41 C44 H44B 109.5
H44A C44 H44B 109.5
C41 C44 H44C 109.5
H44A C44 H44C 109.5
H44B C44 H44C 109.5

loop_
_geom_bond_atom_site_label_1
_geom_bond_atom_site_label_2
_geom_bond_distance
S1 O3 1.419(2)
S1 O2 1.427(2)
S1 N1 1.725(3)
S1 C16 1.752(3)
O1 C1 1.219(3)
N1 C1 1.419(4)
N1 C9 1.424(4)
C1 C2 1.461(4)
C2 C7 1.393(4)
C2 C3 1.396(4)
C3 C4 1.372(4)
C3 H3 0.9500
C4 C5 1.398(5)
C4 H4 0.9500
C5 C6 1.368(4)
C5 H5 0.9500
C6 C7 1.405(4)
C6 H6 0.9500
C7 C8 1.440(4)
C8 C9 1.339(4)
C8 H8 0.9500
C9 C10 1.475(4)
C10 C11 1.385(4)
C10 C15 1.391(4)
C11 C12 1.389(4)
C11 H11 0.9500
C12 C13 1.378(4)
C12 H12 0.9500
C13 C14 1.383(5)
C13 H13 0.9500
C14 C15 1.381(4)
C14 H14 0.9500
C15 H15 0.9500
C16 C21 1.377(4)
C16 C17 1.380(4)
C17 C18 1.382(4)
C17 H17 0.9500
C18 C19 1.384(5)
C18 H18 0.9500
C19 C20 1.382(5)
C19 C22 1.504(4)
C20 C21 1.381(4)
C20 H20 0.9500
C21 H21 0.9500
C22 H22A 0.9800
C22 H22B 0.9800
C22 H22C 0.9800
S2 O5 1.422(2)
S2 O6 1.427(2)
S2 N2 1.717(3)
S2 C38 1.751(3)
O4 C23 1.221(4)
N2 C23 1.413(4)
N2 C31 1.427(4)
C23 C24 1.454(4)
C24 C25 1.395(4)
C24 C29 1.407(4)
C25 C26 1.369(5)
C25 H25 0.9500
C26 C27 1.389(5)
C26 H26 0.9500
C27 C28 1.371(5)
C27 H27 0.9500
C28 C29 1.398(5)
C28 H28 0.9500
C29 C30 1.436(4)
C30 C31 1.337(4)
C30 H30 0.9500
C31 C32 1.485(4)
C32 C33 1.378(4)
C32 C37 1.391(4)
C33 C34 1.386(4)
C33 H33 0.9500
C34 C35 1.372(5)
C34 H34 0.9500
C35 C36 1.380(5)
C35 H35 0.9500
C36 C37 1.382(4)
C36 H36 0.9500
C37 H37 0.9500
C38 C43 1.372(4)
C38 C39 1.381(4)
C39 C40 1.388(4)
C39 H39 0.9500
C40 C41 1.377(5)
C40 H40 0.9500
C41 C42 1.385(5)
C41 C44 1.509(4)
C42 C43 1.387(4)
C42 H42 0.9500
C43 H43 0.9500
C44 H44A 0.9800
C44 H44B 0.9800
C44 H44C 0.9800
